data_2311286
loop_
_publ_author_name
'Akkurt, Mehmet'
'Horton, Peter N.'
'Mohamed, Shaaban K.'
'Younes, Sabry H. H.'
'Albayati, Mustafa R.'

_publ_section_title
;
 Crystal structure of
 3-amino-1-(4-chloro-phen-yl)-1H-benzo[f]chromene-2-carbo-nitrile.
;
_journal_coeditor_code SJ5465
_journal_issue 'Pt 7'
_journal_name_full 'Acta crystallographica. Section E, Crystallographic communications'
_journal_page_first o481
_journal_page_last 2
_journal_paper_doi 10.1107/S2056989015011159
_journal_volume 71
_journal_year 2015
_chemical_formula_iupac 'C20 H13 Cl N2 O'
_chemical_formula_moiety 'C20 H13 Cl N2 O'
_chemical_formula_sum 'C20 H13 Cl N2 O'
_chemical_formula_weight 332.77
_chemical_name_systematic
;
3-Amino-1-(4-chlorophenyl)-1<i>H</i>-benzo[<i>f</i>]chromene-2-carbonitrile
;
_space_group_IT_number 4
_space_group_name_Hall 'P 2yb'
_space_group_name_H-M_alt 'P 1 21 1'
_symmetry_cell_setting monoclinic
_symmetry_space_group_name_Hall 'P 2yb'
_symmetry_space_group_name_H-M 'P 1 21 1'
_atom_sites_solution_hydrogens mixed
_cell_angle_alpha 90
_cell_angle_beta 99.641(17)
_cell_angle_gamma 90
_cell_formula_units_Z 2
_cell_length_a 10.056(7)
_cell_length_b 6.172(3)
_cell_length_c 12.751(6)
_cell_measurement_reflns_used 1130
_cell_measurement_temperature 100(2)
_cell_measurement_theta_max 68.7
_cell_measurement_theta_min 21.5
_cell_volume 780.2(8)
_computing_cell_refinement
;
<i>CrystalClearSM Expert</i> (Rigaku, 2012)
;
_computing_data_collection
;
<i>CrystalClearSM Expert</i> (Rigaku, 2012)
;
_computing_data_reduction
;
<i>CrystalClearSM Expert</i> (Rigaku, 2012)
;
_computing_molecular_graphics
;
ORTEP-3 for Windows (Farrugia, 2012)
;
_computing_publication_material
;
WinGX (Farrugia, 2012)
;
_computing_structure_refinement
;
SHELXL2014 (Sheldrick, 2015)
;
_computing_structure_solution
;
SUPERFLIP (Palatinus & Chapuis, 2007)
;
_diffrn_ambient_temperature 100(2)
_diffrn_detector_area_resol_mean 22.2222
_diffrn_measured_fraction_theta_full 0.972
_diffrn_measured_fraction_theta_max 0.972
_diffrn_measurement_device 'four-circle quarter \c goniometer'
_diffrn_measurement_device_type 'Rigaku AFC11'
_diffrn_measurement_method 'profile data from \w-scans'
_diffrn_radiation_source 'Rotating Anode'
_diffrn_radiation_type CuK\a
_diffrn_radiation_wavelength 1.54178
_diffrn_reflns_av_R_equivalents 0.0320
_diffrn_reflns_limit_h_max 11
_diffrn_reflns_limit_h_min -11
_diffrn_reflns_limit_k_max 7
_diffrn_reflns_limit_k_min -7
_diffrn_reflns_limit_l_max 15
_diffrn_reflns_limit_l_min -15
_diffrn_reflns_number 11415
_diffrn_reflns_reduction_process
;
;
_diffrn_reflns_theta_full 67.69
_diffrn_reflns_theta_max 66.59
_diffrn_reflns_theta_min 3.52
_exptl_absorpt_coefficient_mu 2.229
_exptl_absorpt_correction_T_max 1.000
_exptl_absorpt_correction_T_min 0.948
_exptl_absorpt_correction_type multi-scan
_exptl_absorpt_process_details
;
(<i>CrystalClearSM Expert</i>; Rigaku, 2012)
;
_exptl_crystal_colour 'Light Brown'
_exptl_crystal_density_diffrn 1.416
_exptl_crystal_density_method 'Not Measured'
_exptl_crystal_description Block
_exptl_crystal_F_000 344
_exptl_crystal_size_max 0.320
_exptl_crystal_size_mid 0.120
_exptl_crystal_size_min 0.100
_refine_diff_density_max 0.168
_refine_diff_density_min -0.219
_refine_ls_abs_structure_details
;
 Refined as an inversion twin.
;
_refine_ls_abs_structure_Flack 0.443(16)
_refine_ls_extinction_method none
_refine_ls_goodness_of_fit_ref 1.060
_refine_ls_hydrogen_treatment constr
_refine_ls_matrix_type full
_refine_ls_number_parameters 219
_refine_ls_number_reflns 2558
_refine_ls_number_restraints 1
_refine_ls_restrained_S_all 1.060
_refine_ls_R_factor_all 0.0280
_refine_ls_R_factor_gt 0.0276
_refine_ls_shift/su_max 0.000
_refine_ls_shift/su_mean 0.000
_refine_ls_structure_factor_coef Fsqd
_refine_ls_weighting_details 'w=1/[\s^2^(Fo^2^)+(0.0548P)^2^+0.1146P] where P=(Fo^2^+2Fc^2^)/3'
_refine_ls_weighting_scheme calc
_refine_ls_wR_factor_gt 0.0748
_refine_ls_wR_factor_ref 0.0750
_reflns_number_gt 2500
_reflns_number_total 2558
_reflns_threshold_expression I>2\s(I)
_cod_data_source_file sj5465sup1.cif
_cod_data_source_block I
_cod_original_sg_symbol_H-M 'P 21'
_cod_database_code 2311286

loop_
_symmetry_equiv_pos_site_id
_symmetry_equiv_pos_as_xyz
1 x,y,z
2 -x,1/2+y,-z

loop_
_atom_site_aniso_label
_atom_site_aniso_U_11
_atom_site_aniso_U_22
_atom_site_aniso_U_33
_atom_site_aniso_U_12
_atom_site_aniso_U_13
_atom_site_aniso_U_23
Cl1 0.0198(3) 0.0457(4) 0.0312(3) -0.0081(3) -0.0061(2) -0.0053(3)
O1 0.0234(8) 0.0193(9) 0.0146(7) -0.0026(6) 0.0054(6) -0.0006(6)
N1 0.0250(9) 0.0222(11) 0.0189(9) -0.0033(9) 0.0088(7) 0.0002(8)
N2 0.0313(11) 0.0258(12) 0.0233(10) -0.0026(9) 0.0146(8) -0.0028(9)
C1 0.0160(10) 0.0226(12) 0.0110(9) 0.0030(9) 0.0016(8) 0.0005(8)
C2 0.0135(10) 0.0219(12) 0.0113(9) 0.0010(9) 0.0019(7) -0.0013(8)
C3 0.0146(11) 0.0167(12) 0.0132(9) 0.0009(8) 0.0020(8) 0.0009(8)
C4 0.0122(9) 0.0183(11) 0.0117(10) 0.0041(9) -0.0009(7) 0.0001(8)
C5 0.0139(9) 0.0206(12) 0.0118(9) 0.0024(9) 0.0010(7) 0.0023(9)
C6 0.0152(11) 0.0182(12) 0.0172(10) 0.0019(8) -0.0021(8) -0.0006(9)
C7 0.0190(11) 0.0195(12) 0.0137(9) 0.0032(9) -0.0021(8) -0.0044(9)
C8 0.0158(10) 0.0228(13) 0.0131(9) 0.0045(9) 0.0000(8) -0.0005(8)
C9 0.0228(12) 0.0261(13) 0.0152(10) 0.0025(10) 0.0044(9) -0.0047(10)
C10 0.0257(13) 0.0302(14) 0.0181(11) 0.0012(11) 0.0091(9) -0.0003(10)
C11 0.0201(11) 0.0249(13) 0.0207(11) -0.0013(9) 0.0078(9) 0.0004(9)
C12 0.0169(10) 0.0192(12) 0.0163(10) 0.0012(9) 0.0021(8) -0.0017(9)
C13 0.0125(10) 0.0176(12) 0.0138(10) 0.0035(8) 0.0003(8) 0.0006(8)
C14 0.0176(10) 0.0200(13) 0.0170(10) -0.0005(8) 0.0058(8) 0.0019(9)
C15 0.0151(10) 0.0213(12) 0.0089(9) -0.0017(9) 0.0032(7) 0.0011(8)
C16 0.0180(11) 0.0197(12) 0.0155(10) -0.0005(9) 0.0056(8) -0.0008(9)
C17 0.0242(12) 0.0228(13) 0.0145(10) -0.0083(10) 0.0060(8) -0.0034(9)
C18 0.0165(10) 0.0325(15) 0.0119(9) -0.0063(9) 0.0018(8) -0.0008(9)
C19 0.0179(11) 0.0248(13) 0.0175(11) 0.0003(10) 0.0023(8) 0.0016(9)
C20 0.0189(11) 0.0187(12) 0.0149(10) -0.0007(9) 0.0022(8) -0.0011(9)

loop_
_atom_site_type_symbol
_atom_site_label
_atom_site_fract_x
_atom_site_fract_y
_atom_site_fract_z
_atom_site_U_iso_or_equiv
_atom_site_thermal_displace_type
_atom_site_calc_flag
_atom_site_refinement_flags
_atom_site_occupancy
Cl Cl1 -0.24323(5) 0.55572(12) 0.52362(5) 0.0334(2) Uani d . 1.000
O O1 0.45126(15) 1.1239(3) 0.79232(11) 0.0189(5) Uani d . 1.000
N N1 0.55640(19) 1.0368(4) 0.65748(14) 0.0214(6) Uani d . 1.000
N N2 0.4506(2) 0.4950(3) 0.57819(16) 0.0257(6) Uani d . 1.000
C C1 0.4675(2) 0.9698(4) 0.71956(16) 0.0166(6) Uani d . 1.000
C C2 0.4046(2) 0.7754(4) 0.71666(16) 0.0156(6) Uani d . 1.000
C C3 0.3043(2) 0.7152(4) 0.78878(16) 0.0149(6) Uani d . 1.000
C C4 0.3101(2) 0.8809(4) 0.87613(16) 0.0144(6) Uani d . 1.000
C C5 0.38290(19) 1.0685(4) 0.87480(15) 0.0156(6) Uani d . 1.000
C C6 0.3992(2) 1.2209(4) 0.95817(16) 0.0174(6) Uani d . 1.000
C C7 0.3399(2) 1.1839(4) 1.04481(17) 0.0180(6) Uani d . 1.000
C C8 0.2613(2) 0.9965(4) 1.05160(17) 0.0175(6) Uani d . 1.000
C C9 0.1991(2) 0.9560(4) 1.14178(17) 0.0212(7) Uani d . 1.000
C C10 0.1240(2) 0.7733(5) 1.14784(18) 0.0240(7) Uani d . 1.000
C C11 0.1072(2) 0.6218(4) 1.06388(17) 0.0214(7) Uani d . 1.000
C C12 0.1664(2) 0.6555(4) 0.97558(17) 0.0175(6) Uani d . 1.000
C C13 0.24556(19) 0.8423(4) 0.96678(16) 0.0149(6) Uani d . 1.000
C C14 0.4305(2) 0.6224(4) 0.63990(16) 0.0179(6) Uani d . 1.000
C C15 0.1641(2) 0.6784(4) 0.72333(16) 0.0150(6) Uani d . 1.000
C C16 0.1348(2) 0.4796(4) 0.67440(16) 0.0174(6) Uani d . 1.000
C C17 0.0094(2) 0.4409(4) 0.61165(17) 0.0202(7) Uani d . 1.000
C C18 -0.0858(2) 0.6031(4) 0.60027(16) 0.0204(7) Uani d . 1.000
C C19 -0.0595(2) 0.8037(4) 0.64830(17) 0.0201(7) Uani d . 1.000
C C20 0.0667(2) 0.8403(4) 0.70949(16) 0.0176(6) Uani d . 1.000
H H1A 0.53650 0.97850 0.59340 0.0260 Uiso d RU 1.000
H H1B 0.55280 1.17950 0.65130 0.0260 Uiso d RU 1.000
H H3 0.33450 0.57400 0.82330 0.0180 Uiso c RU 1.000
H H6 0.45110 1.34820 0.95390 0.0210 Uiso c RU 1.000
H H7 0.35150 1.28550 1.10150 0.0220 Uiso c RU 1.000
H H9 0.20980 1.05740 1.19860 0.0250 Uiso c RU 1.000
H H10 0.08300 0.74830 1.20870 0.0290 Uiso c RU 1.000
H H11 0.05460 0.49540 1.06840 0.0260 Uiso c RU 1.000
H H12 0.15400 0.55200 0.91960 0.0210 Uiso c RU 1.000
H H16 0.20090 0.36820 0.68370 0.0210 Uiso c RU 1.000
H H17 -0.00980 0.30510 0.57740 0.0240 Uiso c RU 1.000
H H19 -0.12630 0.91410 0.63960 0.0240 Uiso c RU 1.000
H H20 0.08640 0.97750 0.74210 0.0210 Uiso c RU 1.000

loop_
_atom_type_symbol
_atom_type_description
_atom_type_scat_dispersion_real
_atom_type_scat_dispersion_imag
_atom_type_scat_source
C C 0.0181 0.0091 ' International Tables Vol C Tables 4.2.6.8 and 6.1.1.4'
H H 0.0000 0.0000 ' International Tables Vol C Tables 4.2.6.8 and 6.1.1.4'
Cl Cl 0.3639 0.7018 ' International Tables Vol C Tables 4.2.6.8 and 6.1.1.4'
N N 0.0311 0.0180 ' International Tables Vol C Tables 4.2.6.8 and 6.1.1.4'
O O 0.0492 0.0322 ' International Tables Vol C Tables 4.2.6.8 and 6.1.1.4'

loop_
_geom_angle_atom_site_label_1
_geom_angle_atom_site_label_2
_geom_angle_atom_site_label_3
_geom_angle
_geom_angle_publ_flag
C1 O1 C5 118.39(19) no
O1 C1 N1 110.6(2) no
O1 C1 C2 122.03(19) no
N1 C1 C2 127.3(2) no
H1A N1 H1B 109.00 no
C1 N1 H1A 110.00 no
C1 N1 H1B 110.00 no
C1 C2 C3 123.7(2) no
C1 C2 C14 118.10(19) no
C3 C2 C14 118.2(2) no
C2 C3 C4 109.51(19) no
C4 C3 C15 114.97(18) no
C2 C3 C15 110.51(17) no
C5 C4 C13 117.6(2) no
C3 C4 C5 121.25(18) no
C3 C4 C13 121.0(2) no
O1 C5 C4 123.29(19) no
O1 C5 C6 113.4(2) no
C4 C5 C6 123.33(19) no
C5 C6 C7 119.3(2) no
C6 C7 C8 120.9(2) no
C9 C8 C13 119.2(2) no
C7 C8 C9 121.4(2) no
C7 C8 C13 119.43(19) no
C8 C9 C10 120.9(2) no
C9 C10 C11 120.1(2) no
C10 C11 C12 120.6(2) no
C11 C12 C13 121.0(2) no
C8 C13 C12 118.33(19) no
C4 C13 C12 122.3(2) no
C4 C13 C8 119.4(2) no
N2 C14 C2 178.9(2) no
C3 C15 C16 119.0(2) no
C3 C15 C20 121.9(2) no
C16 C15 C20 119.17(19) no
C15 C16 C17 120.9(2) no
C16 C17 C18 118.8(2) no
Cl1 C18 C19 119.09(17) no
Cl1 C18 C17 119.23(18) no
C17 C18 C19 121.7(2) no
C18 C19 C20 118.7(2) no
C15 C20 C19 120.8(2) no
C2 C3 H3 107.00 no
C4 C3 H3 107.00 no
C15 C3 H3 107.00 no
C5 C6 H6 120.00 no
C7 C6 H6 120.00 no
C6 C7 H7 120.00 no
C8 C7 H7 120.00 no
C8 C9 H9 120.00 no
C10 C9 H9 120.00 no
C9 C10 H10 120.00 no
C11 C10 H10 120.00 no
C10 C11 H11 120.00 no
C12 C11 H11 120.00 no
C11 C12 H12 120.00 no
C13 C12 H12 120.00 no
C15 C16 H16 120.00 no
C17 C16 H16 120.00 no
C16 C17 H17 121.00 no
C18 C17 H17 121.00 no
C18 C19 H19 121.00 no
C20 C19 H19 121.00 no
C15 C20 H20 120.00 no
C19 C20 H20 120.00 no

loop_
_geom_bond_atom_site_label_1
_geom_bond_atom_site_label_2
_geom_bond_distance
_geom_bond_publ_flag
Cl1 C18 1.740(2) no
O1 C1 1.358(3) no
O1 C5 1.392(3) no
N1 C1 1.354(3) no
N2 C14 1.154(3) no
C1 C2 1.354(3) no
N1 H1B 0.8800 no
N1 H1A 0.8800 no
C2 C14 1.415(3) no
C2 C3 1.520(3) no
C3 C4 1.506(3) no
C3 C15 1.530(3) no
C4 C13 1.437(3) no
C4 C5 1.372(3) no
C5 C6 1.408(3) no
C6 C7 1.360(3) no
C7 C8 1.412(3) no
C8 C13 1.429(3) no
C8 C9 1.420(3) no
C9 C10 1.367(4) no
C10 C11 1.410(4) no
C11 C12 1.375(3) no
C12 C13 1.416(3) no
C15 C20 1.390(3) no
C15 C16 1.386(3) no
C16 C17 1.396(3) no
C17 C18 1.376(3) no
C18 C19 1.387(4) no
C19 C20 1.392(3) no
C3 H3 1.0000 no
C6 H6 0.9500 no
C7 H7 0.9500 no
C9 H9 0.9500 no
C10 H10 0.9500 no
C11 H11 0.9500 no
C12 H12 0.9500 no
C16 H16 0.9500 no
C17 H17 0.9500 no
C19 H19 0.9500 no
C20 H20 0.9500 no

loop_
_geom_hbond_atom_site_label_D
_geom_hbond_atom_site_label_H
_geom_hbond_atom_site_label_A
_geom_hbond_site_symmetry_A
_geom_hbond_distance_DH
_geom_hbond_distance_HA
_geom_hbond_distance_DA
_geom_hbond_angle_DHA
_geom_hbond_publ_flag
N1 H1A N2 2_656 0.88 2.22 3.005(3) 148 yes
N1 H1B N2 1_565 0.88 2.32 3.129(4) 152 yes
C6 H6 Cg2 2_657 0.95 2.60 3.401(3) 142 yes
C11 H11 Cg3 2_547 0.95 2.90 3.636(3) 135 yes

loop_
_geom_torsion_atom_site_label_1
_geom_torsion_atom_site_label_2
_geom_torsion_atom_site_label_3
_geom_torsion_atom_site_label_4
_geom_torsion
_geom_torsion_publ_flag
C5 O1 C1 N1 -168.57(17) no
C5 O1 C1 C2 8.9(3) no
C1 O1 C5 C6 165.88(18) no
C1 O1 C5 C4 -12.3(3) no
O1 C1 C2 C14 -178.26(19) no
O1 C1 C2 C3 3.8(3) no
N1 C1 C2 C14 -1.2(3) no
N1 C1 C2 C3 -179.1(2) no
C1 C2 C3 C15 115.5(2) no
C1 C2 C3 C4 -12.1(3) no
C14 C2 C3 C4 169.96(19) no
C14 C2 C3 C15 -62.4(3) no
C2 C3 C4 C5 8.7(3) no
C15 C3 C4 C13 67.1(3) no
C2 C3 C15 C16 82.1(3) no
C2 C3 C15 C20 -96.3(2) no
C4 C3 C15 C16 -153.4(2) no
C4 C3 C15 C20 28.3(3) no
C2 C3 C4 C13 -167.82(19) no
C15 C3 C4 C5 -116.4(2) no
C3 C4 C5 O1 2.7(3) no
C13 C4 C5 C6 1.3(3) no
C3 C4 C13 C8 175.60(19) no
C3 C4 C13 C12 -4.3(3) no
C5 C4 C13 C8 -1.1(3) no
C5 C4 C13 C12 179.1(2) no
C3 C4 C5 C6 -175.4(2) no
C13 C4 C5 O1 179.31(19) no
O1 C5 C6 C7 -178.62(19) no
C4 C5 C6 C7 -0.4(3) no
C5 C6 C7 C8 -0.7(3) no
C6 C7 C8 C9 179.9(2) no
C6 C7 C8 C13 0.9(3) no
C7 C8 C9 C10 -179.5(2) no
C13 C8 C9 C10 -0.5(3) no
C7 C8 C13 C4 0.0(3) no
C7 C8 C13 C12 179.9(2) no
C9 C8 C13 C4 -179.0(2) no
C9 C8 C13 C12 0.9(3) no
C8 C9 C10 C11 -0.1(3) no
C9 C10 C11 C12 0.3(3) no
C10 C11 C12 C13 0.1(3) no
C11 C12 C13 C4 179.2(2) no
C11 C12 C13 C8 -0.7(3) no
C3 C15 C16 C17 -178.31(19) no
C20 C15 C16 C17 0.1(3) no
C3 C15 C20 C19 179.08(19) no
C16 C15 C20 C19 0.7(3) no
C15 C16 C17 C18 -0.9(3) no
C16 C17 C18 Cl1 -179.20(16) no
C16 C17 C18 C19 0.8(3) no
Cl1 C18 C19 C20 -180.00(17) no
C17 C18 C19 C20 -0.1(3) no
C18 C19 C20 C15 -0.7(3) no
